data_7100417
loop_
_publ_author_name
'Daniel Mindiola'
'Brad C. Bailey'
'Falguni Basuli'
'Doug Brown'
'Rodney L. Clark'
'John C. Huffman'

_publ_section_title
;
Latent low-coordinate titanium imides supported by a
sterically encumbering beta-diketiminate ligand
;
_journal_name_full 'Chemical Communications'
_journal_paper_doi 10.1039/b500350d
_journal_year 2005
_chemical_formula_structural
;
TiCl(C35H53N2)(C12H17N); 1.5CH2Cl2
;
_chemical_formula_sum 'C48.5 H73 Cl4 N3 Ti'
_chemical_formula_weight 887.80
_space_group_IT_number 14
_symmetry_cell_setting monoclinic
_symmetry_space_group_name_Hall '-P 2yn'
_symmetry_space_group_name_H-M 'P 1 21/n 1'
_cell_angle_alpha 90.00
_cell_angle_beta 99.511(2)
_cell_angle_gamma 90.00
_cell_formula_units_Z 4
_cell_length_a 12.8762(7)
_cell_length_b 20.6426(10)
_cell_length_c 18.4262(10)
_cell_measurement_temperature 126(2)
_cell_volume 4830.3(4)
_diffrn_ambient_temperature 126(2)
_exptl_crystal_density_diffrn 1.221
_cod_depositor_comments
;
The following automatic conversions were performed:
'_symmetry_cell_setting' value 'Monoclinic' changed to 'monoclinic'
according to '/home/saulius/struct/CIF-dictionaries/cif_core.dic'
dictionary named 'cif_core.dic' version 2.4.1 from 2010-06-29.

Automatic conversion script
Id: cif_fix_enum 1527 2010-12-29 10:47:43Z saulius 
;
_cod_original_sg_symbol_H-M 'P 21/n'
_cod_original_formula_sum 'C48.50 H73 Cl4 N3 Ti'
_cod_database_code 7100417

loop_
_symmetry_equiv_pos_as_xyz
'x, y, z'
'-x+1/2, y+1/2, -z+1/2'
'-x, -y, -z'
'x-1/2, -y-1/2, z-1/2'

loop_
_atom_site_label
_atom_site_type_symbol
_atom_site_fract_x
_atom_site_fract_y
_atom_site_fract_z
_atom_site_U_iso_or_equiv
_atom_site_adp_type
_atom_site_occupancy
_atom_site_symmetry_multiplicity
_atom_site_calc_flag
_atom_site_refinement_flags
_atom_site_disorder_assembly
_atom_site_disorder_group
Ti1 Ti 0.40741(3) 0.210430(16) 0.76064(2) 0.01613(9) Uani 1 1 d . . .
N2 N 0.28667(14) 0.16952(7) 0.79598(9) 0.0165(4) Uani 1 1 d . . .
C3 C 0.27567(18) 0.10773(9) 0.76739(11) 0.0172(5) Uani 1 1 d . . .
C4 C 0.36397(18) 0.07271(10) 0.75849(11) 0.0182(5) Uani 1 1 d . . .
C5 C 0.47565(17) 0.07977(9) 0.78257(11) 0.0164(5) Uani 1 1 d . . .
N6 N 0.51712(14) 0.13863(7) 0.79218(8) 0.0154(4) Uani 1 1 d . . .
C7 C 0.21495(17) 0.19832(9) 0.83842(11) 0.0176(5) Uani 1 1 d . . .
C8 C 0.14688(18) 0.24840(9) 0.80868(11) 0.0189(5) Uani 1 1 d . . .
C9 C 0.08097(18) 0.27600(10) 0.85295(12) 0.0220(5) Uani 1 1 d . . .
C10 C 0.08091(19) 0.25482(11) 0.92410(13) 0.0253(5) Uani 1 1 d . . .
C11 C 0.14978(19) 0.20648(11) 0.95278(12) 0.0252(5) Uani 1 1 d . . .
C12 C 0.21860(18) 0.17780(10) 0.91169(11) 0.0210(5) Uani 1 1 d . . .
C13 C 0.2969(2) 0.12740(12) 0.94694(13) 0.0307(6) Uani 1 1 d . . .
C14 C 0.2434(3) 0.06663(15) 0.9685(2) 0.0544(10) Uani 1 1 d . . .
C15 C 0.3694(3) 0.15540(17) 1.01332(17) 0.0450(8) Uani 1 1 d . . .
C16 C 0.14057(18) 0.27129(10) 0.72913(11) 0.0205(5) Uani 1 1 d . . .
C17 C 0.1978(2) 0.33590(12) 0.72560(15) 0.0274(6) Uani 1 1 d . . .
C18 C 0.0277(2) 0.27744(13) 0.68840(14) 0.0289(6) Uani 1 1 d . . .
C19 C 0.16845(18) 0.07476(9) 0.73672(12) 0.0215(5) Uani 1 1 d . . .
C20 C 0.0712(2) 0.10194(12) 0.76403(16) 0.0295(6) Uani 1 1 d . . .
H20 H 0.823(2) 0.1982(10) 0.9284(12) 0.039(7) Uiso 1 1 d . . .
C21 C 0.1530(2) 0.08414(14) 0.65289(14) 0.0334(6) Uani 1 1 d . . .
C22 C 0.1700(2) 0.00202(11) 0.75395(17) 0.0328(6) Uani 1 1 d . . .
C23 C 0.53329(18) 0.01337(9) 0.79758(11) 0.0191(5) Uani 1 1 d . . .
C24 C 0.4797(2) -0.02010(12) 0.85668(14) 0.0259(6) Uani 1 1 d . . .
C25 C 0.5172(2) -0.02811(11) 0.72748(13) 0.0237(5) Uani 1 1 d . . .
H25 H 0.6710(18) 0.4417(9) 0.8087(11) 0.027(6) Uiso 1 1 d . . .
C26 C 0.6514(2) 0.01489(12) 0.82757(14) 0.0244(5) Uani 1 1 d . . .
C27 C 0.62886(17) 0.15197(9) 0.80479(12) 0.0190(5) Uani 1 1 d . . .
C28 C 0.67961(19) 0.17249(10) 0.87443(12) 0.0237(5) Uani 1 1 d . . .
C29 C 0.7871(2) 0.18466(12) 0.88379(15) 0.0330(6) Uani 1 1 d . . .
C30 C 0.8429(2) 0.17886(13) 0.82643(15) 0.0367(7) Uani 1 1 d . . .
C31 C 0.7912(2) 0.16159(11) 0.75787(14) 0.0302(6) Uani 1 1 d . . .
C32 C 0.68434(18) 0.14774(9) 0.74458(12) 0.0209(5) Uani 1 1 d . . .
C33 C 0.6344(2) 0.12942(11) 0.66631(12) 0.0238(5) Uani 1 1 d . . .
C34 C 0.6317(2) 0.18708(13) 0.61430(15) 0.0334(6) Uani 1 1 d . . .
C35 C 0.6934(2) 0.07356(12) 0.63596(15) 0.0294(6) Uani 1 1 d . . .
C36 C 0.6227(2) 0.17943(12) 0.93967(13) 0.0301(6) Uani 1 1 d . . .
C37 C 0.6496(3) 0.12364(14) 0.99462(16) 0.0443(8) Uani 1 1 d . . .
C38 C 0.6491(2) 0.24387(13) 0.97942(15) 0.0358(7) Uani 1 1 d . . .
N39 N 0.44724(14) 0.27912(7) 0.81052(9) 0.0176(4) Uani 1 1 d . . .
C40 C 0.49006(17) 0.33838(9) 0.83724(11) 0.0187(5) Uani 1 1 d . . .
C41 C 0.57135(18) 0.36637(9) 0.80453(12) 0.0222(5) Uani 1 1 d . . .
C42 C 0.6167(2) 0.42431(11) 0.83194(14) 0.0295(6) Uani 1 1 d . . .
C43 C 0.5838(2) 0.45484(11) 0.89130(14) 0.0309(6) Uani 1 1 d . . .
C44 C 0.5045(2) 0.42818(10) 0.92240(14) 0.0271(6) Uani 1 1 d . . .
C45 C 0.45486(18) 0.37013(9) 0.89668(12) 0.0213(5) Uani 1 1 d . . .
C46 C 0.3655(2) 0.34483(10) 0.93331(12) 0.0246(5) Uani 1 1 d . . .
C47 C 0.4015(3) 0.33353(15) 1.01602(15) 0.0391(7) Uani 1 1 d . . .
C48 C 0.2731(2) 0.39169(13) 0.92377(16) 0.0328(6) Uani 1 1 d . . .
C49 C 0.6066(2) 0.33543(11) 0.73763(13) 0.0282(6) Uani 1 1 d . . .
C50 C 0.7251(3) 0.33761(16) 0.7391(2) 0.0505(9) Uani 1 1 d . . .
C51 C 0.5468(3) 0.36710(15) 0.66808(16) 0.0511(9) Uani 1 1 d . . .
Cl52 Cl 0.37234(5) 0.22680(3) 0.63584(3) 0.02801(14) Uani 1 1 d . . .
Cl53 Cl 0.89310(8) 0.38449(4) 0.92374(4) 0.0693(3) Uani 1 1 d . . .
C54 C 0.8305(3) 0.39992(14) 0.99961(15) 0.0409(7) Uani 1 1 d . . .
Cl55 Cl 0.89114(6) 0.46443(3) 1.05185(4) 0.04682(19) Uani 1 1 d . . .
Cl56 Cl 0.0471(7) -0.0442(7) 1.0362(13) 0.164(4) Uani 0.372(16) 1 d P . .
C57 C 0.0224(6) -0.0344(4) 0.9767(4) 0.065(2) Uiso 0.50 1 d P . .
H58 H 0.3481(15) 0.0325(8) 0.7357(9) 0.009(5) Uiso 1 1 d . . .
H59 H 0.0359(17) 0.3092(9) 0.8327(11) 0.024(6) Uiso 1 1 d . . .
H60 H 0.0341(18) 0.2750(9) 0.9545(11) 0.028(6) Uiso 1 1 d . . .
H61 H 0.1513(18) 0.1931(9) 1.0010(12) 0.033(7) Uiso 1 1 d . . .
H62 H 0.3355(18) 0.1155(10) 0.9144(11) 0.026(7) Uiso 1 1 d . . .
H63 H 0.297(2) 0.0313(12) 0.9888(13) 0.053(8) Uiso 1 1 d . . .
H64 H 0.202(3) 0.0475(13) 0.9283(16) 0.076(11) Uiso 1 1 d . . .
H65 H 0.199(3) 0.0739(13) 1.0064(16) 0.068(11) Uiso 1 1 d . . .
H66 H 0.321(2) 0.1625(12) 1.0518(14) 0.053(9) Uiso 1 1 d . . .
H67 H 0.404(3) 0.1957(14) 1.0058(15) 0.077(11) Uiso 1 1 d . . .
H68 H 0.420(2) 0.1224(10) 1.0303(12) 0.035(7) Uiso 1 1 d . . .
H69 H 0.1754(15) 0.2390(8) 0.7030(9) 0.001(5) Uiso 1 1 d . . .
H70 H 0.270(2) 0.3357(11) 0.7507(12) 0.038(7) Uiso 1 1 d . . .
H71 H 0.1613(19) 0.3712(10) 0.7488(12) 0.036(7) Uiso 1 1 d . . .
H72 H 0.1994(17) 0.3466(9) 0.6759(12) 0.021(6) Uiso 1 1 d . . .
H73 H -0.0097(19) 0.3088(10) 0.7098(12) 0.032(7) Uiso 1 1 d . . .
H74 H 0.021(2) 0.2875(10) 0.6346(13) 0.043(7) Uiso 1 1 d . . .
H75 H -0.0086(19) 0.2380(10) 0.6879(11) 0.030(7) Uiso 1 1 d . . .
H76 H 0.0768(19) 0.0969(10) 0.8169(13) 0.037(7) Uiso 1 1 d . . .
H77 H 0.0575(19) 0.1482(11) 0.7506(12) 0.038(7) Uiso 1 1 d . . .
H78 H 0.0105(18) 0.0761(9) 0.7396(11) 0.023(6) Uiso 1 1 d . . .
H79 H 0.1483(19) 0.1327(11) 0.6395(12) 0.043(7) Uiso 1 1 d . . .
H80 H 0.084(2) 0.0669(10) 0.6307(12) 0.033(7) Uiso 1 1 d . . .
H81 H 0.210(2) 0.0642(11) 0.6312(13) 0.046(8) Uiso 1 1 d . . .
H82 H 0.101(2) -0.0158(11) 0.7380(13) 0.052(8) Uiso 1 1 d . . .
H83 H 0.219(2) -0.0236(10) 0.7309(12) 0.032(7) Uiso 1 1 d . . .
H84 H 0.192(2) -0.0087(10) 0.8084(13) 0.043(8) Uiso 1 1 d . . .
H85 H 0.406(2) -0.0258(10) 0.8414(12) 0.038(7) Uiso 1 1 d . . .
H86 H 0.5117(17) -0.0641(9) 0.8673(10) 0.022(6) Uiso 1 1 d . . .
H87 H 0.4916(18) 0.0022(9) 0.9038(11) 0.025(6) Uiso 1 1 d . . .
H88 H 0.447(2) -0.0402(10) 0.7118(12) 0.031(7) Uiso 1 1 d . . .
H89 H 0.5445(17) -0.0047(9) 0.6858(11) 0.023(6) Uiso 1 1 d . . .
H90 H 0.5550(17) -0.0678(9) 0.7369(10) 0.016(5) Uiso 1 1 d . . .
H91 H 0.6717(19) -0.0268(11) 0.8401(12) 0.035(7) Uiso 1 1 d . . .
H92 H 0.6934(18) 0.0290(9) 0.7912(12) 0.027(6) Uiso 1 1 d . . .
H93 H 0.6662(18) 0.0412(9) 0.8720(12) 0.027(6) Uiso 1 1 d . . .
H95 H 0.913(2) 0.1911(11) 0.8338(13) 0.046(8) Uiso 1 1 d . . .
H96 H 0.8277(18) 0.1612(10) 0.7177(12) 0.032(7) Uiso 1 1 d . . .
H97 H 0.5656(18) 0.1152(9) 0.6668(11) 0.021(6) Uiso 1 1 d . . .
H98 H 0.706(2) 0.2010(10) 0.6114(12) 0.035(7) Uiso 1 1 d . . .
H99 H 0.5867(19) 0.2232(10) 0.6295(11) 0.032(7) Uiso 1 1 d . . .
H100 H 0.5952(18) 0.1729(9) 0.5641(12) 0.031(7) Uiso 1 1 d . . .
H101 H 0.761(2) 0.0880(10) 0.6266(12) 0.033(7) Uiso 1 1 d . . .
H102 H 0.7029(18) 0.0370(10) 0.6689(12) 0.029(6) Uiso 1 1 d . . .
H103 H 0.657(2) 0.0586(10) 0.5879(13) 0.040(7) Uiso 1 1 d . . .
H104 H 0.548(2) 0.1771(10) 0.9216(12) 0.040(7) Uiso 1 1 d . . .
H105 H 0.613(2) 0.1303(10) 1.0362(13) 0.041(7) Uiso 1 1 d . . .
H106 H 0.622(2) 0.0811(12) 0.9732(13) 0.056(8) Uiso 1 1 d . . .
H107 H 0.726(2) 0.1226(11) 1.0159(13) 0.046(8) Uiso 1 1 d . . .
H108 H 0.605(2) 0.2475(11) 1.0215(13) 0.050(8) Uiso 1 1 d . . .
H109 H 0.633(2) 0.2804(11) 0.9464(13) 0.046(8) Uiso 1 1 d . . .
H110 H 0.725(2) 0.2465(11) 1.0030(13) 0.046(8) Uiso 1 1 d . . .
H111 H 0.6129(19) 0.4956(10) 0.9084(12) 0.042(7) Uiso 1 1 d . . .
H112 H 0.4790(17) 0.4479(9) 0.9634(11) 0.023(6) Uiso 1 1 d . . .
H113 H 0.3436(16) 0.3023(9) 0.9136(10) 0.016(5) Uiso 1 1 d . . .
H114 H 0.421(2) 0.3774(13) 1.0442(14) 0.072(10) Uiso 1 1 d . . .
H115 H 0.347(2) 0.3113(11) 1.0371(13) 0.040(8) Uiso 1 1 d . . .
H116 H 0.459(2) 0.3037(11) 1.0250(13) 0.047(8) Uiso 1 1 d . . .
H117 H 0.288(2) 0.4345(11) 0.9470(12) 0.043(7) Uiso 1 1 d . . .
H118 H 0.246(2) 0.3996(12) 0.8726(15) 0.062(9) Uiso 1 1 d . . .
H119 H 0.214(2) 0.3759(10) 0.9470(12) 0.039(7) Uiso 1 1 d . . .
H120 H 0.5895(16) 0.2900(9) 0.7392(10) 0.012(5) Uiso 1 1 d . . .
H121 H 0.750(2) 0.3827(13) 0.7345(13) 0.059(9) Uiso 1 1 d . . .
H122 H 0.740(2) 0.3172(12) 0.6892(15) 0.062(9) Uiso 1 1 d . . .
H123 H 0.764(3) 0.3219(17) 0.7799(19) 0.110(17) Uiso 1 1 d . . .
H124 H 0.5685(19) 0.4145(11) 0.6678(11) 0.035(7) Uiso 1 1 d . . .
H125 H 0.558(2) 0.3461(10) 0.6216(13) 0.041(7) Uiso 1 1 d . . .
H126 H 0.464(2) 0.3626(12) 0.6645(14) 0.063(10) Uiso 1 1 d . . .
H127 H 0.847(2) 0.3636(12) 1.0302(14) 0.064(9) Uiso 1 1 d . . .
H128 H 0.758(2) 0.4139(12) 0.9838(13) 0.050(8) Uiso 1 1 d . . .
Cl1 Cl 0.0655(3) -0.03211(13) 1.0689(2) 0.0705(12) Uani 0.628(16) 1 d P . .

loop_
_atom_site_aniso_label
_atom_site_aniso_U_11
_atom_site_aniso_U_22
_atom_site_aniso_U_33
_atom_site_aniso_U_23
_atom_site_aniso_U_13
_atom_site_aniso_U_12
Ti1 0.0165(2) 0.01618(18) 0.0160(2) 0.00048(16) 0.00352(16) 0.00045(17)
N2 0.0166(10) 0.0160(8) 0.0166(9) 0.0003(7) 0.0015(8) 0.0013(8)
C3 0.0189(12) 0.0191(10) 0.0137(11) 0.0026(9) 0.0026(9) -0.0016(9)
C4 0.0210(13) 0.0137(10) 0.0201(12) -0.0042(9) 0.0038(10) -0.0030(9)
C5 0.0184(12) 0.0175(10) 0.0140(11) 0.0005(9) 0.0048(9) 0.0017(9)
N6 0.0148(10) 0.0190(8) 0.0129(9) -0.0016(7) 0.0033(8) -0.0012(8)
C7 0.0167(12) 0.0186(10) 0.0174(11) -0.0039(9) 0.0026(9) -0.0029(9)
C8 0.0173(12) 0.0181(10) 0.0209(12) -0.0021(9) 0.0017(10) -0.0020(9)
C9 0.0192(13) 0.0219(11) 0.0240(12) -0.0056(10) 0.0004(10) 0.0035(10)
C10 0.0197(13) 0.0306(12) 0.0270(13) -0.0096(11) 0.0083(11) -0.0003(11)
C11 0.0275(14) 0.0343(13) 0.0140(12) -0.0021(11) 0.0042(10) -0.0013(11)
C12 0.0223(13) 0.0219(11) 0.0191(12) -0.0002(9) 0.0039(10) -0.0007(10)
C13 0.0365(17) 0.0355(14) 0.0218(13) 0.0066(11) 0.0098(12) 0.0102(12)
C14 0.062(3) 0.0344(16) 0.059(2) 0.0158(16) -0.011(2) -0.0028(17)
C15 0.0307(18) 0.056(2) 0.0435(19) 0.0113(16) -0.0070(15) 0.0056(16)
C16 0.0206(13) 0.0213(11) 0.0193(12) -0.0003(9) 0.0021(10) 0.0057(10)
C17 0.0280(16) 0.0287(13) 0.0248(14) 0.0050(11) 0.0019(12) 0.0037(12)
C18 0.0262(15) 0.0327(15) 0.0257(14) 0.0029(12) -0.0024(11) 0.0049(12)
C19 0.0191(13) 0.0176(10) 0.0265(13) -0.0033(9) 0.0001(10) 0.0001(10)
C20 0.0171(14) 0.0286(14) 0.0424(17) -0.0101(13) 0.0041(12) -0.0038(11)
C21 0.0264(16) 0.0413(16) 0.0307(15) -0.0041(13) -0.0008(13) -0.0088(13)
C22 0.0219(15) 0.0205(12) 0.0549(19) -0.0007(13) 0.0031(14) -0.0047(11)
C23 0.0200(13) 0.0169(10) 0.0201(11) 0.0026(9) 0.0026(10) 0.0020(9)
C24 0.0279(16) 0.0248(13) 0.0246(14) 0.0058(11) 0.0029(12) 0.0018(12)
C25 0.0237(15) 0.0170(11) 0.0304(14) -0.0007(10) 0.0046(12) 0.0035(11)
C26 0.0217(14) 0.0211(12) 0.0290(14) 0.0023(11) 0.0002(11) 0.0062(11)
C27 0.0158(12) 0.0163(10) 0.0251(12) 0.0029(9) 0.0038(10) 0.0015(9)
C28 0.0204(13) 0.0247(11) 0.0254(13) -0.0037(10) 0.0020(10) -0.0021(10)
C29 0.0206(14) 0.0441(15) 0.0325(15) -0.0091(12) -0.0008(12) -0.0032(12)
C30 0.0178(15) 0.0446(15) 0.0483(18) -0.0094(13) 0.0073(13) -0.0095(13)
C31 0.0210(14) 0.0352(13) 0.0371(16) -0.0013(12) 0.0134(12) -0.0021(11)
C32 0.0201(13) 0.0181(10) 0.0252(12) 0.0000(9) 0.0058(10) 0.0013(10)
C33 0.0216(14) 0.0272(12) 0.0244(13) 0.0026(10) 0.0090(11) 0.0008(11)
C34 0.0374(18) 0.0367(15) 0.0289(15) 0.0067(12) 0.0139(14) 0.0105(14)
C35 0.0322(17) 0.0294(14) 0.0290(15) -0.0019(12) 0.0124(13) 0.0053(12)
C36 0.0205(14) 0.0456(15) 0.0228(13) -0.0082(11) -0.0010(11) -0.0038(12)
C37 0.062(2) 0.0429(17) 0.0303(16) -0.0051(14) 0.0158(17) -0.0067(17)
C38 0.0367(18) 0.0397(15) 0.0284(15) -0.0061(13) -0.0021(13) 0.0101(14)
N39 0.0182(10) 0.0175(9) 0.0181(9) 0.0017(7) 0.0055(8) -0.0008(8)
C40 0.0179(12) 0.0159(10) 0.0220(12) 0.0019(9) 0.0024(10) 0.0012(9)
C41 0.0229(13) 0.0182(10) 0.0265(12) 0.0016(10) 0.0067(10) 0.0009(10)
C42 0.0234(14) 0.0242(12) 0.0427(16) 0.0014(11) 0.0102(12) -0.0072(11)
C43 0.0286(15) 0.0192(12) 0.0440(16) -0.0092(11) 0.0031(12) -0.0045(11)
C44 0.0280(15) 0.0215(12) 0.0321(14) -0.0061(11) 0.0052(12) 0.0013(11)
C45 0.0221(13) 0.0177(10) 0.0240(12) 0.0017(9) 0.0031(10) 0.0014(10)
C46 0.0281(15) 0.0205(11) 0.0270(13) -0.0052(10) 0.0097(11) -0.0025(11)
C47 0.0376(19) 0.0475(18) 0.0357(16) 0.0101(14) 0.0166(14) 0.0110(15)
C48 0.0257(16) 0.0359(15) 0.0370(16) -0.0051(13) 0.0058(13) -0.0017(12)
C49 0.0311(16) 0.0219(12) 0.0350(14) 0.0005(11) 0.0154(12) -0.0069(11)
C50 0.041(2) 0.0465(18) 0.073(3) -0.0198(19) 0.034(2) -0.0159(16)
C51 0.086(3) 0.0378(17) 0.0326(17) 0.0029(14) 0.0196(18) 0.0005(18)
Cl52 0.0319(4) 0.0341(3) 0.0178(3) 0.0026(2) 0.0035(2) 0.0040(3)
Cl53 0.0944(8) 0.0739(5) 0.0419(4) -0.0073(4) 0.0177(5) 0.0407(5)
C54 0.047(2) 0.0415(16) 0.0336(16) 0.0052(13) 0.0055(15) -0.0030(15)
Cl55 0.0528(5) 0.0473(4) 0.0410(4) -0.0051(3) 0.0097(4) -0.0023(4)
Cl56 0.063(3) 0.182(7) 0.238(12) 0.124(6) -0.001(6) -0.014(4)
Cl1 0.073(2) 0.0496(15) 0.096(2) 0.0061(13) 0.0334(15) -0.0015(10)

loop_
_geom_bond_atom_site_label_1
_geom_bond_atom_site_label_2
_geom_bond_distance
_geom_bond_site_symmetry_2
_geom_bond_publ_flag
Ti1 N39 1.7212(16) . ?
Ti1 N2 1.9720(18) . ?
Ti1 N6 2.0637(17) . ?
Ti1 Cl52 2.2941(6) . ?
N2 C3 1.378(2) . ?
N2 C7 1.434(3) . ?
C3 C4 1.380(3) . ?
C3 C19 1.559(3) . ?
C4 C5 1.441(3) . ?
C4 H58 0.937(17) . ?
C5 N6 1.327(2) . ?
C5 C23 1.561(3) . ?
N6 C27 1.445(3) . ?
C7 C8 1.407(3) . ?
C7 C12 1.408(3) . ?
C8 C9 1.392(3) . ?
C8 C16 1.529(3) . ?
C9 C10 1.382(3) . ?
C9 H59 0.93(2) . ?
C10 C11 1.381(3) . ?
C10 H60 0.98(2) . ?
C11 C12 1.389(3) . ?
C11 H61 0.93(2) . ?
C12 C13 1.518(3) . ?
C13 C14 1.515(4) . ?
C13 C15 1.524(4) . ?
C13 H62 0.87(2) . ?
C14 H63 1.03(3) . ?
C14 H64 0.93(3) . ?
C14 H65 0.99(3) . ?
C15 H66 1.03(3) . ?
C15 H67 0.96(3) . ?
C15 H68 0.96(2) . ?
C16 C18 1.527(3) . ?
C16 C17 1.530(3) . ?
C16 H69 0.973(17) . ?
C17 H70 0.96(2) . ?
C17 H71 1.00(2) . ?
C17 H72 0.95(2) . ?
C18 H73 0.93(2) . ?
C18 H74 1.00(2) . ?
C18 H75 0.94(2) . ?
C19 C20 1.531(3) . ?
C19 C22 1.534(3) . ?
C19 C21 1.537(3) . ?
C20 H76 0.97(2) . ?
C20 H77 1.00(2) . ?
C20 H78 0.99(2) . ?
C21 H79 1.03(2) . ?
C21 H80 0.98(2) . ?
C21 H81 0.99(3) . ?
C22 H82 0.97(3) . ?
C22 H83 0.98(2) . ?
C22 H84 1.02(2) . ?
C23 C26 1.530(3) . ?
C23 C25 1.535(3) . ?
C23 C24 1.545(3) . ?
C24 H85 0.96(3) . ?
C24 H86 1.003(19) . ?
C24 H87 0.97(2) . ?
C25 H88 0.94(2) . ?
C25 H89 1.02(2) . ?
C25 H90 0.954(19) . ?
C26 H91 0.92(2) . ?
C26 H92 0.97(2) . ?
C26 H93 0.98(2) . ?
C27 C28 1.406(3) . ?
C27 C32 1.418(3) . ?
C28 C29 1.389(3) . ?
C28 C36 1.514(3) . ?
C29 C30 1.378(3) . ?
C29 H20 0.92(2) . ?
C30 C31 1.374(3) . ?
C30 H95 0.92(3) . ?
C31 C32 1.387(3) . ?
C31 H96 0.94(2) . ?
C32 C33 1.526(3) . ?
C33 C34 1.525(3) . ?
C33 C35 1.536(3) . ?
C33 H97 0.94(2) . ?
C34 H98 1.00(2) . ?
C34 H99 1.01(2) . ?
C34 H100 1.01(2) . ?
C35 H101 0.96(2) . ?
C35 H102 0.96(2) . ?
C35 H103 0.98(2) . ?
C36 C38 1.529(3) . ?
C36 C37 1.535(4) . ?
C36 H104 0.97(2) . ?
C37 H105 0.97(2) . ?
C37 H106 1.00(3) . ?
C37 H107 1.00(3) . ?
C38 H108 1.04(3) . ?
C38 H109 0.97(2) . ?
C38 H110 1.00(3) . ?
N39 C40 1.398(2) . ?
C40 C45 1.414(3) . ?
C40 C41 1.415(3) . ?
C41 C42 1.389(3) . ?
C41 C49 1.523(3) . ?
C42 C43 1.387(3) . ?
C42 H25 0.95(2) . ?
C43 C44 1.366(3) . ?
C43 H111 0.95(2) . ?
C44 C45 1.404(3) . ?
C44 H112 0.96(2) . ?
C45 C46 1.519(3) . ?
C46 C48 1.521(3) . ?
C46 C47 1.536(3) . ?
C46 H113 0.974(18) . ?
C47 H114 1.05(3) . ?
C47 H115 0.97(3) . ?
C47 H116 0.96(3) . ?
C48 H117 0.99(2) . ?
C48 H118 0.96(3) . ?
C48 H119 0.99(3) . ?
C49 C50 1.522(4) . ?
C49 C51 1.529(4) . ?
C49 H120 0.965(17) . ?
C50 H121 0.99(3) . ?
C50 H122 1.06(3) . ?
C50 H123 0.89(3) . ?
C51 H124 1.02(2) . ?
C51 H125 0.99(2) . ?
C51 H126 1.07(3) . ?
Cl53 C54 1.754(3) . ?
C54 Cl55 1.750(3) . ?
C54 H127 0.94(3) . ?
C54 H128 0.97(3) . ?
Cl56 Cl1 0.66(2) . ?
Cl56 C57 1.11(2) . ?
Cl56 C57 1.849(12) 3_557 ?
Cl56 Cl56 2.459(16) 3_557 ?
C57 Cl1 1.697(8) . ?
C57 C57 1.804(14) 3_557 ?
C57 Cl56 1.849(12) 3_557 ?
C57 Cl1 1.887(10) 3_557 ?
Cl1 C57 1.887(10) 3_557 ?
